data_4000077
loop_
_publ_author_name
'Pivovar, Adam M.'
'Holman, K. Travis'
'Ward, Michael D.'

_publ_section_title
;
 Shape-Selective Separation of Molecular Isomers with Tunable
 Hydrogen-Bonded Host Frameworks
;
_journal_issue 9
_journal_name_full 'Chemistry of Materials'
_journal_page_first 3018
_journal_paper_doi 10.1021/cm0104452
_journal_volume 13
_journal_year 2001
_chemical_formula_sum 'C75 H84 N9 O9 S3'
_chemical_formula_weight 1351.69
_chemical_name_common bis(guanidinium)(4,4'-biphenyldisulfonate).3(2,7-dimethylnaphthalene)
_chemical_name_systematic
; 
 ? 
;
_space_group_IT_number 8
_symmetry_cell_setting monoclinic
_symmetry_space_group_name_Hall 'C -2y'
_symmetry_space_group_name_H-M 'C 1 m 1'
_atom_sites_solution_hydrogens geom
_atom_sites_solution_primary direct
_atom_sites_solution_secondary difmap
_audit_creation_method SHELXL-97
_cell_angle_alpha 90.00
_cell_angle_beta 121.0550(10)
_cell_angle_gamma 90.00
_cell_formula_units_Z 4
_cell_length_a 13.8540(9)
_cell_length_b 77.733(5)
_cell_length_c 7.5814(5)
_cell_measurement_reflns_used 6578
_cell_measurement_temperature 173(2)
_cell_volume 6994.3(8)
_computing_cell_refinement 'SAINT, Bruker'
_computing_data_collection 'SMART, Bruker (or Siemens)'
_computing_data_reduction 'SAINT, Bruker'
_computing_molecular_graphics 'XSEED, L. Barbour (1999); http://www.lbarbour.com/xseed'
_computing_structure_refinement 'SHELXL-97 (Sheldrick, 1997)'
_computing_structure_solution 'SHELXS-97 (Sheldrick, 1990)'
_diffrn_ambient_temperature 173(2)
_diffrn_measured_fraction_theta_full 0.998
_diffrn_measured_fraction_theta_max 0.998
_diffrn_measurement_device_type 'SMART platform CCD, Bruker (or Siemens)'
_diffrn_measurement_method 'omega scans'
_diffrn_radiation_monochromator graphite
_diffrn_radiation_source 'fine-focus sealed tube'
_diffrn_radiation_type MoK\a
_diffrn_radiation_wavelength 0.71073
_diffrn_reflns_av_R_equivalents 0.0314
_diffrn_reflns_av_sigmaI/netI 0.0521
_diffrn_reflns_limit_h_max 16
_diffrn_reflns_limit_h_min -16
_diffrn_reflns_limit_k_max 77
_diffrn_reflns_limit_k_min -92
_diffrn_reflns_limit_l_max 9
_diffrn_reflns_limit_l_min -8
_diffrn_reflns_number 18570
_diffrn_reflns_theta_full 25.00
_diffrn_reflns_theta_max 25.00
_diffrn_reflns_theta_min 1.57
_exptl_absorpt_coefficient_mu 0.170
_exptl_absorpt_correction_T_max 0.9491
_exptl_absorpt_correction_T_min 0.9227
_exptl_absorpt_correction_type 'simulated psi-scans'
_exptl_absorpt_process_details 'SADABS, G. Sheldrick (1999)'
_exptl_crystal_colour colorless
_exptl_crystal_density_diffrn 1.284
_exptl_crystal_density_method 'not measured'
_exptl_crystal_description prism
_exptl_crystal_F_000 2868
_exptl_crystal_size_max 0.48
_exptl_crystal_size_mid 0.37
_exptl_crystal_size_min 0.31
_refine_diff_density_max 0.649
_refine_diff_density_min -0.268
_refine_diff_density_rms 0.049
_refine_ls_abs_structure_details 'Flack H D (1983), Acta Cryst. A39, 876-881'
_refine_ls_abs_structure_Flack 0.08(5)
_refine_ls_extinction_method none
_refine_ls_goodness_of_fit_ref 0.994
_refine_ls_hydrogen_treatment mixed
_refine_ls_matrix_type full
_refine_ls_number_parameters 883
_refine_ls_number_reflns 11129
_refine_ls_number_restraints 2
_refine_ls_restrained_S_all 0.994
_refine_ls_R_factor_all 0.0598
_refine_ls_R_factor_gt 0.0473
_refine_ls_shift/su_max 0.154
_refine_ls_shift/su_mean 0.003
_refine_ls_structure_factor_coef Fsqd
_refine_ls_weighting_details 'calc w=1/[\s^2^(Fo^2^)+(0.0596P)^2^+0.0000P] where P=(Fo^2^+2Fc^2^)/3'
_refine_ls_weighting_scheme calc
_refine_ls_wR_factor_gt 0.1087
_refine_ls_wR_factor_ref 0.1133
_reflns_number_gt 8954
_reflns_number_total 11129
_reflns_threshold_expression >2sigma(I)
_cod_data_source_file cm0104452.cif
_cod_data_source_block g:\users\travis\n99268
_cod_depositor_comments
;
The following automatic conversions were performed:
'_atom_site_symetry_multiplicity' tag replaced with
'_atom_site_symmetry_multiplicity'.

Automatic conversion script
Id: cif_correct_tags 1440 2010-10-19 06:21:57Z saulius 
;
_cod_original_sg_symbol_H-M Cm
_cod_database_code 4000077

loop_
_symmetry_equiv_pos_as_xyz
'x, y, z'
'x, -y, z'
'x+1/2, y+1/2, z'
'x+1/2, -y+1/2, z'

loop_
_atom_site_label
_atom_site_type_symbol
_atom_site_fract_x
_atom_site_fract_y
_atom_site_fract_z
_atom_site_U_iso_or_equiv
_atom_site_adp_type
_atom_site_occupancy
_atom_site_symmetry_multiplicity
_atom_site_calc_flag
_atom_site_refinement_flags
S1 S 0.89202(8) 0.733923(13) 0.37037(15) 0.0462(2) Uani 1 1 d .
O1 O 0.84635(19) 0.59051(3) 0.3755(3) 0.0416(6) Uani 1 1 d .
N1 N 0.7610(2) 0.58058(4) 0.6425(4) 0.0431(7) Uani 1 1 d .
H1A H 0.7980 0.5819 0.5776 0.052 Uiso 1 1 calc R
H1B H 0.6910 0.5768 0.5755 0.052 Uiso 1 1 calc R
C1 C 0.9383(3) 0.62048(4) 0.4306(5) 0.0352(8) Uani 1 1 d .
S2 S 0.95782(7) 0.598241(11) 0.47622(12) 0.03384(19) Uani 1 1 d .
O2 O 1.01830(18) 0.59583(3) 0.6983(3) 0.0397(6) Uani 1 1 d .
N2 N 0.9157(2) 0.58986(4) 0.9422(4) 0.0452(8) Uani 1 1 d .
H2A H 0.9493 0.5920 1.0749 0.054 Uiso 1 1 calc R
H2B H 0.9520 0.5914 0.8765 0.054 Uiso 1 1 calc R
C2 C 0.8415(3) 0.62847(5) 0.3970(6) 0.0468(9) Uani 1 1 d .
H2 H 0.7832 0.6218 0.3944 0.056 Uiso 1 1 calc R
S3 S 0.95949(7) 0.931708(10) 0.50470(11) 0.03102(19) Uani 1 1 d .
O3 O 1.02439(18) 0.59269(3) 0.3870(3) 0.0379(5) Uani 1 1 d .
N3 N 0.7555(2) 0.58185(4) 0.9394(4) 0.0501(8) Uani 1 1 d .
H3A H 0.7888 0.5840 1.0721 0.060 Uiso 1 1 calc R
H3B H 0.6856 0.5781 0.8715 0.060 Uiso 1 1 calc R
C3 C 0.8281(3) 0.64601(5) 0.3670(6) 0.0493(10) Uani 1 1 d .
H3 H 0.7600 0.6512 0.3422 0.059 Uiso 1 1 calc R
O4 O 0.9522(2) 0.73781(3) 0.5903(4) 0.0536(7) Uani 1 1 d .
N4 N 0.6912(3) 0.75088(4) 0.5325(5) 0.0520(8) Uani 1 1 d .
H4A H 0.7272 0.7491 0.4665 0.062 Uiso 1 1 calc R
H4B H 0.6216 0.7548 0.4656 0.062 Uiso 1 1 calc R
C4 C 0.9112(3) 0.65631(5) 0.3721(5) 0.0380(8) Uani 1 1 d .
O5 O 0.7756(2) 0.73949(3) 0.2649(4) 0.0533(7) Uani 1 1 d .
N5 N 0.8455(3) 0.74190(4) 0.8354(5) 0.0497(8) Uani 1 1 d .
H5A H 0.8827 0.7401 0.7719 0.060 Uiso 1 1 calc R
H5B H 0.8779 0.7398 0.9682 0.060 Uiso 1 1 calc R
C5 C 1.0071(3) 0.64798(5) 0.4008(7) 0.0600(12) Uani 1 1 d .
H5 H 1.0643 0.6545 0.3985 0.072 Uiso 1 1 calc R
O6 O 0.9553(2) 0.74026(3) 0.2773(4) 0.0508(7) Uani 1 1 d .
N6 N 0.6858(3) 0.75055(4) 0.8301(5) 0.0533(8) Uani 1 1 d .
H6A H 0.7186 0.7485 0.9630 0.064 Uiso 1 1 calc R
H6B H 0.6162 0.7544 0.7615 0.064 Uiso 1 1 calc R
C6 C 1.0217(3) 0.63043(5) 0.4328(7) 0.0569(11) Uani 1 1 d .
H6 H 1.0893 0.6252 0.4564 0.068 Uiso 1 1 calc R
O7 O 1.01554(18) 0.92531(3) 0.7155(3) 0.0374(5) Uani 1 1 d .
N7 N 0.7627(2) 0.91313(3) 0.6619(4) 0.0379(7) Uani 1 1 d .
H7A H 0.8011 0.9145 0.5999 0.046 Uiso 1 1 calc R
H7B H 0.6925 0.9095 0.5916 0.046 Uiso 1 1 calc R
C7 C 0.9007(3) 0.67521(5) 0.3534(5) 0.0379(8) Uani 1 1 d .
O8 O 0.84222(18) 0.92646(3) 0.3858(3) 0.0362(5) Uani 1 1 d .
N8 N 0.9159(2) 0.92187(4) 0.9678(4) 0.0393(7) Uani 1 1 d .
H8A H 0.9482 0.9239 1.1007 0.047 Uiso 1 1 calc R
H8B H 0.9539 0.9235 0.9054 0.047 Uiso 1 1 calc R
C8 C 0.8068(3) 0.68391(5) 0.3294(6) 0.0502(10) Uani 1 1 d .
H8 H 0.7445 0.6775 0.3130 0.060 Uiso 1 1 calc R
O9 O 1.02291(17) 0.92735(3) 0.4054(3) 0.0339(5) Uani 1 1 d .
N9 N 0.7524(2) 0.91398(3) 0.9552(4) 0.0394(7) Uani 1 1 d .
H9A H 0.7840 0.9159 1.0880 0.047 Uiso 1 1 calc R
H9B H 0.6823 0.9104 0.8836 0.047 Uiso 1 1 calc R
C9 C 0.8018(3) 0.70171(5) 0.3287(6) 0.0487(10) Uani 1 1 d .
H9 H 0.7368 0.7073 0.3131 0.058 Uiso 1 1 calc R
C10 C 0.8906(3) 0.71122(5) 0.3506(5) 0.0407(8) Uani 1 1 d .
C11 C 0.9849(3) 0.70296(5) 0.3694(6) 0.0524(10) Uani 1 1 d .
H11 H 1.0467 0.7095 0.3841 0.063 Uiso 1 1 calc R
C12 C 0.9870(3) 0.68525(5) 0.3665(6) 0.0499(10) Uani 1 1 d .
H12 H 1.0500 0.6797 0.3738 0.060 Uiso 1 1 calc R
C13 C 0.8109(3) 0.58426(4) 0.8418(5) 0.0389(8) Uani 1 1 d .
C14 C 0.7418(3) 0.74770(4) 0.7321(6) 0.0473(9) Uani 1 1 d .
C15 C 0.9616(3) 0.95439(4) 0.5220(5) 0.0317(7) Uani 1 1 d .
C16 C 0.8739(3) 0.96338(4) 0.5116(6) 0.0435(9) Uani 1 1 d .
H16 H 0.8100 0.9573 0.4941 0.052 Uiso 1 1 calc R
C17 C 0.8767(3) 0.98096(4) 0.5261(6) 0.0449(9) Uani 1 1 d .
H17 H 0.8151 0.9868 0.5211 0.054 Uiso 1 1 calc R
C18 C 0.9675(3) 0.99054(4) 0.5480(4) 0.0280(7) Uani 1 1 d .
C19 C 1.0585(3) 0.98098(4) 0.5651(6) 0.0412(9) Uani 1 1 d .
H19 H 1.1239 0.9869 0.5874 0.049 Uiso 1 1 calc R
C20 C 1.0546(3) 0.96341(4) 0.5504(6) 0.0407(9) Uani 1 1 d .
H20 H 1.1167 0.9573 0.5599 0.049 Uiso 1 1 calc R
C21 C 0.8109(3) 0.91647(4) 0.8625(5) 0.0334(7) Uani 1 1 d .
C1A C 0.5409(3) 0.68085(5) 0.4063(5) 0.0435(9) Uani 1 1 d .
H1A1 H 0.4709 0.6795 0.2812 0.052 Uiso 1 1 calc R
C2A C 0.5803(3) 0.69716(5) 0.4787(6) 0.0481(9) Uani 1 1 d .
C3A C 0.6822(3) 0.69890(5) 0.6656(6) 0.0516(10) Uani 1 1 d .
H3A1 H 0.7090 0.7101 0.7174 0.062 Uiso 1 1 calc R
C4A C 0.7444(3) 0.68500(6) 0.7761(6) 0.0509(10) Uani 1 1 d .
H4A1 H 0.8135 0.6866 0.9022 0.061 Uiso 1 1 calc R
C5A C 0.7666(3) 0.65329(5) 0.8102(6) 0.0476(10) Uani 1 1 d .
H5A1 H 0.8358 0.6545 0.9371 0.057 Uiso 1 1 calc R
C6A C 0.7282(3) 0.63727(6) 0.7363(6) 0.0561(11) Uani 1 1 d .
H6A1 H 0.7710 0.6275 0.8108 0.067 Uiso 1 1 calc R
C7A C 0.6238(3) 0.63502(5) 0.5468(6) 0.0472(10) Uani 1 1 d .
C8A C 0.5644(3) 0.64923(5) 0.4421(6) 0.0423(9) Uani 1 1 d .
H8A1 H 0.4948 0.6478 0.3164 0.051 Uiso 1 1 calc R
C9A C 0.6025(3) 0.66614(4) 0.5137(5) 0.0408(9) Uani 1 1 d .
C10A C 0.7057(3) 0.66824(5) 0.7021(5) 0.0406(9) Uani 1 1 d .
C11A C 0.5137(4) 0.71285(5) 0.3620(7) 0.0712(13) Uani 1 1 d .
H11A H 0.5004 0.7201 0.4530 0.107 Uiso 1 1 calc R
H11B H 0.4413 0.7093 0.2437 0.107 Uiso 1 1 calc R
H11C H 0.5562 0.7194 0.3136 0.107 Uiso 1 1 calc R
C12A C 0.5815(4) 0.61717(5) 0.4685(7) 0.0631(11) Uani 1 1 d .
H12A H 0.5095 0.6179 0.3377 0.095 Uiso 1 1 calc R
H12B H 0.5708 0.6109 0.5695 0.095 Uiso 1 1 calc R
H12C H 0.6366 0.6111 0.4474 0.095 Uiso 1 1 calc R
C1B C 0.7271(3) 0.81564(5) 0.2613(6) 0.0448(9) Uani 1 1 d .
H1B1 H 0.7965 0.8139 0.3862 0.054 Uiso 1 1 calc R
C2B C 0.6646(4) 0.80168(5) 0.1495(7) 0.0489(10) Uani 1 1 d .
C3B C 0.5615(4) 0.80470(5) -0.0378(6) 0.0568(11) Uani 1 1 d .
H3B1 H 0.5179 0.7952 -0.1179 0.068 Uiso 1 1 calc R
C4B C 0.5242(3) 0.82090(5) -0.1046(6) 0.0479(9) Uani 1 1 d .
H4B1 H 0.4543 0.8225 -0.2293 0.058 Uiso 1 1 calc R
C5B C 0.5512(3) 0.85240(5) -0.0605(6) 0.0488(10) Uani 1 1 d .
H5B1 H 0.4818 0.8543 -0.1850 0.059 Uiso 1 1 calc R
C6B C 0.6152(4) 0.86609(5) 0.0504(6) 0.0532(11) Uani 1 1 d .
H6B1 H 0.5901 0.8774 0.0004 0.064 Uiso 1 1 calc R
C7B C 0.7180(3) 0.86380(5) 0.2382(6) 0.0440(9) Uani 1 1 d .
C8B C 0.7540(3) 0.84735(5) 0.3070(6) 0.0409(9) Uani 1 1 d .
H8B1 H 0.8231 0.8457 0.4329 0.049 Uiso 1 1 calc R
C9B C 0.6897(3) 0.83262(4) 0.1935(5) 0.0347(8) Uani 1 1 d .
C10B C 0.5867(3) 0.83539(5) 0.0068(5) 0.0413(9) Uani 1 1 d .
C11B C 0.7028(4) 0.78349(6) 0.2134(8) 0.0794(15) Uani 1 1 d .
H11D H 0.7308 0.7788 0.1281 0.119 Uiso 1 1 calc R
H11E H 0.6394 0.7765 0.1953 0.119 Uiso 1 1 calc R
H11F H 0.7633 0.7833 0.3584 0.119 Uiso 1 1 calc R
C12B C 0.7846(4) 0.87929(5) 0.3539(7) 0.0701(13) Uani 1 1 d .
H12D H 0.7936 0.8869 0.2604 0.105 Uiso 1 1 calc R
H12E H 0.8589 0.8757 0.4664 0.105 Uiso 1 1 calc R
H12F H 0.7448 0.8854 0.4106 0.105 Uiso 1 1 calc R
C1C C 0.9914(3) 0.81560(5) 0.8600(5) 0.0449(9) Uani 1 1 d .
H1C H 1.0629 0.8148 0.8713 0.054 Uiso 1 1 calc R
C2C C 0.9336(3) 0.80076(5) 0.8386(6) 0.0537(10) Uani 1 1 d .
C3C C 0.8262(4) 0.80228(6) 0.8208(6) 0.0608(12) Uani 1 1 d .
H3C H 0.7838 0.7922 0.8048 0.073 Uiso 1 1 calc R
C4C C 0.7834(3) 0.81785(6) 0.8263(6) 0.0564(11) Uani 1 1 d .
H4C H 0.7117 0.8184 0.8140 0.068 Uiso 1 1 calc R
C5C C 0.8017(3) 0.84958(6) 0.8584(6) 0.0556(11) Uani 1 1 d .
H5C H 0.7301 0.8506 0.8461 0.067 Uiso 1 1 calc R
C6C C 0.8635(4) 0.86397(6) 0.8841(6) 0.0570(11) Uani 1 1 d .
H6C H 0.8344 0.8749 0.8912 0.068 Uiso 1 1 calc R
C7C C 0.9711(3) 0.86316(5) 0.9006(6) 0.0489(10) Uani 1 1 d .
C8C C 1.0100(3) 0.84743(5) 0.8904(5) 0.0432(9) Uani 1 1 d .
H8C H 1.0810 0.8467 0.8998 0.052 Uiso 1 1 calc R
C9C C 0.9501(3) 0.83193(5) 0.8662(5) 0.0411(9) Uani 1 1 d .
C10C C 0.8432(3) 0.83316(5) 0.8498(5) 0.0463(10) Uani 1 1 d .
C11C C 0.9802(4) 0.78341(6) 0.8346(7) 0.0727(13) Uani 1 1 d .
H11G H 0.9275 0.7775 0.7062 0.109 Uiso 1 1 calc R
H11H H 0.9909 0.7766 0.9520 0.109 Uiso 1 1 calc R
H11I H 1.0528 0.7848 0.8432 0.109 Uiso 1 1 calc R
C12C C 1.0369(4) 0.87949(5) 0.9286(7) 0.0612(11) Uani 1 1 d .
H12G H 1.1099 0.8766 0.9449 0.092 Uiso 1 1 calc R
H12H H 1.0488 0.8856 1.0515 0.092 Uiso 1 1 calc R
H12I H 0.9945 0.8869 0.8075 0.092 Uiso 1 1 calc R
C1D C 0.6293(3) 0.51614(6) 0.1432(6) 0.0495(10) Uani 1 1 d .
H1D H 0.5600 0.5163 0.0153 0.059 Uiso 1 1 calc R
C2D C 0.6796(4) 0.53137(5) 0.2335(6) 0.0485(10) Uani 1 1 d .
C3D C 0.7823(3) 0.53105(5) 0.4260(6) 0.0518(10) Uani 1 1 d .
H3D H 0.8179 0.5416 0.4900 0.062 Uiso 1 1 calc R
C4D C 0.8304(3) 0.51595(4) 0.5202(6) 0.0428(9) Uani 1 1 d .
H4D H 0.8984 0.5161 0.6504 0.051 Uiso 1 1 calc R
C5D C 0.7809(4) 0.5000 0.4273(7) 0.0365(12) Uani 1 2 d S
C6D C 0.6773(4) 0.5000 0.2343(7) 0.0355(11) Uani 1 2 d S
C7D C 0.6291(5) 0.54821(6) 0.1336(8) 0.0887(17) Uani 1 1 d .
H7D1 H 0.5510 0.5464 0.0225 0.133 Uiso 1 1 calc R
H7D2 H 0.6725 0.5531 0.0767 0.133 Uiso 1 1 calc R
H7D3 H 0.6309 0.5561 0.2360 0.133 Uiso 1 1 calc R
C1E C 0.5737(3) 0.98395(5) 0.0725(5) 0.0436(9) Uani 1 1 d .
H1E H 0.6457 0.9838 0.0854 0.052 Uiso 1 1 calc R
C2E C 0.5222(3) 0.96865(5) 0.0611(6) 0.0496(10) Uani 1 1 d .
C3E C 0.4169(4) 0.96877(6) 0.0446(6) 0.0549(10) Uani 1 1 d .
H3E H 0.3808 0.9582 0.0380 0.066 Uiso 1 1 calc R
C4E C 0.3652(3) 0.98397(6) 0.0380(6) 0.0567(11) Uani 1 1 d .
H4E H 0.2936 0.9838 0.0264 0.068 Uiso 1 1 calc R
C5E C 0.4164(4) 1.0000 0.0480(8) 0.0456(13) Uani 1 2 d S
C6E C 0.5236(4) 1.0000 0.0659(8) 0.0416(12) Uani 1 2 d S
C7E C 0.5732(4) 0.95162(6) 0.0586(8) 0.0807(14) Uani 1 1 d .
H7E1 H 0.6496 0.9535 0.0851 0.121 Uiso 1 1 calc R
H7E2 H 0.5269 0.9462 -0.0765 0.121 Uiso 1 1 calc R
H7E3 H 0.5764 0.9441 0.1654 0.121 Uiso 1 1 calc R
C1F C 0.6176(3) 0.98405(5) 0.6078(6) 0.0417(9) Uani 1 1 d .
H1F H 0.5467 0.9841 0.4828 0.050 Uiso 1 1 calc R
C2F C 0.6658(4) 0.96871(5) 0.6953(6) 0.0511(10) Uani 1 1 d .
C3F C 0.7728(4) 0.96907(7) 0.8812(7) 0.0628(13) Uani 1 1 d .
H3F H 0.8086 0.9585 0.9432 0.075 Uiso 1 1 calc R
C4F C 0.8246(3) 0.98385(6) 0.9715(7) 0.0618(12) Uani 1 1 d .
H4F H 0.8956 0.9835 1.0961 0.074 Uiso 1 1 calc R
C5F C 0.7761(4) 1.0000 0.8855(8) 0.0477(14) Uani 1 2 d S
C6F C 0.6696(4) 1.0000 0.6971(7) 0.0389(12) Uani 1 2 d S
C7F C 0.6073(4) 0.95192(5) 0.5960(7) 0.0723(14) Uani 1 1 d .
H7F1 H 0.5293 0.9542 0.4875 0.108 Uiso 1 1 calc R
H7F2 H 0.6078 0.9444 0.7003 0.108 Uiso 1 1 calc R
H7F3 H 0.6470 0.9463 0.5361 0.108 Uiso 1 1 calc R

loop_
_atom_site_aniso_label
_atom_site_aniso_U_11
_atom_site_aniso_U_22
_atom_site_aniso_U_33
_atom_site_aniso_U_23
_atom_site_aniso_U_13
_atom_site_aniso_U_12
S1 0.0530(6) 0.0533(6) 0.0421(6) -0.0015(4) 0.0317(5) -0.0003(4)
O1 0.0356(13) 0.0560(15) 0.0320(13) -0.0037(11) 0.0165(12) -0.0064(11)
N1 0.0330(16) 0.072(2) 0.0247(15) -0.0034(14) 0.0151(14) -0.0136(14)
C1 0.0269(18) 0.054(2) 0.0252(19) 0.0014(14) 0.0136(16) -0.0021(15)
S2 0.0285(4) 0.0486(5) 0.0241(4) 0.0012(4) 0.0134(4) 0.0010(4)
O2 0.0356(14) 0.0615(15) 0.0211(12) 0.0052(10) 0.0140(11) 0.0054(11)
N2 0.0327(17) 0.076(2) 0.0271(16) -0.0079(14) 0.0157(15) -0.0135(14)
C2 0.033(2) 0.051(2) 0.065(3) 0.0022(19) 0.032(2) -0.0003(16)
S3 0.0302(4) 0.0396(5) 0.0249(4) -0.0007(3) 0.0153(4) 0.0008(3)
O3 0.0338(13) 0.0530(14) 0.0256(12) -0.0011(10) 0.0144(11) 0.0032(10)
N3 0.0397(17) 0.090(2) 0.0225(16) -0.0086(15) 0.0177(15) -0.0204(16)
C3 0.038(2) 0.053(2) 0.069(3) -0.0058(19) 0.035(2) -0.0002(17)
O4 0.0507(18) 0.0633(18) 0.0564(18) 0.0007(13) 0.0343(16) -0.0009(12)
N4 0.060(2) 0.066(2) 0.0426(19) 0.0127(15) 0.0357(18) 0.0151(16)
C4 0.033(2) 0.060(2) 0.0266(18) 0.0063(16) 0.0191(16) 0.0064(16)
O5 0.0529(17) 0.0587(17) 0.0607(18) 0.0077(13) 0.0381(15) 0.0147(12)
N5 0.053(2) 0.061(2) 0.048(2) 0.0095(15) 0.0352(18) 0.0064(16)
C5 0.053(3) 0.060(3) 0.092(3) 0.019(2) 0.054(3) 0.0054(19)
O6 0.0609(17) 0.0577(16) 0.0545(17) -0.0051(12) 0.0445(15) -0.0116(12)
N6 0.058(2) 0.065(2) 0.054(2) 0.0064(16) 0.0409(19) 0.0102(16)
C6 0.045(2) 0.059(3) 0.090(3) 0.020(2) 0.051(3) 0.0118(19)
O7 0.0398(14) 0.0464(13) 0.0294(13) 0.0057(10) 0.0204(12) 0.0047(10)
N7 0.0336(16) 0.0498(18) 0.0328(16) -0.0043(13) 0.0188(14) -0.0054(12)
C7 0.036(2) 0.055(2) 0.0264(18) 0.0005(16) 0.0188(16) -0.0001(16)
O8 0.0345(13) 0.0398(13) 0.0313(13) -0.0035(10) 0.0148(11) -0.0023(10)
N8 0.0300(16) 0.0612(19) 0.0286(15) -0.0131(13) 0.0164(14) -0.0150(13)
C8 0.040(2) 0.059(3) 0.061(3) 0.0175(19) 0.033(2) 0.0073(18)
O9 0.0365(13) 0.0425(13) 0.0274(12) -0.0017(10) 0.0198(11) 0.0014(10)
N9 0.0336(15) 0.0610(19) 0.0249(15) -0.0034(13) 0.0160(13) -0.0100(13)
C9 0.043(2) 0.055(3) 0.064(3) 0.0111(19) 0.038(2) 0.0087(18)
C10 0.041(2) 0.058(2) 0.0302(19) 0.0040(17) 0.0231(17) 0.0058(17)
C11 0.044(2) 0.059(3) 0.068(3) -0.014(2) 0.039(2) -0.0096(18)
C12 0.044(2) 0.051(3) 0.069(3) -0.0045(19) 0.040(2) 0.0007(17)
C13 0.039(2) 0.046(2) 0.032(2) -0.0014(15) 0.0181(18) 0.0007(16)
C14 0.063(3) 0.034(2) 0.061(3) 0.0040(17) 0.044(2) 0.0031(17)
C15 0.0319(17) 0.0455(19) 0.0198(17) 0.0025(14) 0.0147(15) -0.0003(15)
C16 0.037(2) 0.041(2) 0.063(3) -0.0098(18) 0.034(2) -0.0099(16)
C17 0.032(2) 0.046(2) 0.062(3) -0.0101(18) 0.028(2) -0.0032(16)
C18 0.0242(16) 0.0397(17) 0.0187(16) -0.0001(13) 0.0100(15) -0.0023(13)
C19 0.0274(19) 0.044(2) 0.056(2) 0.0069(17) 0.0239(18) 0.0047(15)
C20 0.0286(19) 0.042(2) 0.052(2) 0.0040(17) 0.0212(18) 0.0045(15)
C21 0.040(2) 0.0302(18) 0.0309(19) -0.0038(14) 0.0187(17) 0.0011(14)
C1A 0.038(2) 0.062(3) 0.033(2) 0.0037(18) 0.0208(18) 0.0014(18)
C2A 0.054(2) 0.060(3) 0.040(2) -0.0033(18) 0.031(2) -0.0027(19)
C3A 0.059(3) 0.057(3) 0.049(3) -0.013(2) 0.036(2) -0.012(2)
C4A 0.034(2) 0.086(3) 0.036(2) -0.010(2) 0.0203(19) -0.011(2)
C5A 0.032(2) 0.077(3) 0.035(2) -0.0005(19) 0.0185(18) -0.0022(19)
C6A 0.051(3) 0.079(3) 0.055(3) 0.013(2) 0.038(2) 0.011(2)
C7A 0.049(2) 0.052(2) 0.060(3) 0.0003(19) 0.042(2) 0.0004(18)
C8A 0.039(2) 0.057(2) 0.037(2) -0.0043(17) 0.0248(18) -0.0024(17)
C9A 0.038(2) 0.059(3) 0.036(2) -0.0010(17) 0.0261(18) -0.0006(17)
C10A 0.040(2) 0.060(2) 0.029(2) 0.0006(17) 0.0231(18) -0.0007(17)
C11A 0.093(4) 0.062(3) 0.074(3) 0.005(2) 0.054(3) 0.010(2)
C12A 0.072(3) 0.061(3) 0.073(3) 0.002(2) 0.049(3) 0.003(2)
C1B 0.039(2) 0.060(3) 0.045(2) 0.0078(18) 0.028(2) 0.0049(18)
C2B 0.066(3) 0.040(2) 0.067(3) 0.0020(19) 0.053(3) -0.0036(19)
C3B 0.065(3) 0.069(3) 0.055(3) -0.021(2) 0.043(3) -0.025(2)
C4B 0.045(2) 0.067(3) 0.040(2) -0.0037(19) 0.028(2) -0.010(2)
C5B 0.045(2) 0.067(3) 0.042(2) 0.012(2) 0.029(2) 0.012(2)
C6B 0.068(3) 0.053(3) 0.060(3) 0.015(2) 0.048(3) 0.016(2)
C7B 0.054(2) 0.051(2) 0.040(2) -0.0010(17) 0.033(2) -0.0038(18)
C8B 0.040(2) 0.056(2) 0.033(2) 0.0044(17) 0.0232(18) -0.0009(17)
C9B 0.038(2) 0.047(2) 0.0265(18) 0.0010(15) 0.0225(17) -0.0006(16)
C10B 0.038(2) 0.066(3) 0.031(2) 0.0008(17) 0.0262(18) -0.0009(18)
C11B 0.095(4) 0.057(3) 0.111(4) 0.008(3) 0.071(4) 0.006(2)
C12B 0.090(4) 0.057(3) 0.076(3) -0.010(2) 0.052(3) -0.018(2)
C1C 0.039(2) 0.066(3) 0.035(2) 0.0029(17) 0.0226(18) 0.0019(18)
C2C 0.058(3) 0.067(3) 0.041(2) 0.0011(19) 0.029(2) -0.001(2)
C3C 0.059(3) 0.085(3) 0.048(3) -0.003(2) 0.035(2) -0.015(2)
C4C 0.043(2) 0.091(4) 0.037(2) 0.007(2) 0.023(2) -0.001(2)
C5C 0.044(2) 0.085(3) 0.045(3) 0.022(2) 0.029(2) 0.020(2)
C6C 0.065(3) 0.071(3) 0.049(3) 0.023(2) 0.038(2) 0.033(2)
C7C 0.055(2) 0.067(3) 0.036(2) 0.0121(18) 0.031(2) 0.0116(19)
C8C 0.041(2) 0.059(2) 0.036(2) 0.0070(17) 0.0251(19) 0.0126(18)
C9C 0.039(2) 0.061(3) 0.0294(19) 0.0088(16) 0.0215(17) 0.0061(17)
C10C 0.042(2) 0.072(3) 0.031(2) 0.0105(17) 0.0223(18) 0.0050(19)
C11C 0.097(4) 0.070(3) 0.068(3) -0.008(2) 0.054(3) -0.011(3)
C12C 0.079(3) 0.058(3) 0.063(3) -0.001(2) 0.048(3) 0.005(2)
C1D 0.029(2) 0.093(3) 0.031(2) 0.012(2) 0.0189(18) 0.018(2)
C2D 0.057(3) 0.057(3) 0.044(2) 0.0145(19) 0.034(2) 0.023(2)
C3D 0.062(3) 0.053(3) 0.051(3) -0.0018(19) 0.036(2) -0.001(2)
C4D 0.037(2) 0.055(2) 0.036(2) -0.0032(17) 0.0183(18) -0.0026(17)
C5D 0.029(3) 0.049(3) 0.039(3) 0.000 0.022(2) 0.000
C6D 0.023(2) 0.057(3) 0.031(3) 0.000 0.017(2) 0.000
C7D 0.119(4) 0.087(4) 0.080(4) 0.038(3) 0.066(4) 0.051(3)
C1E 0.034(2) 0.069(3) 0.031(2) 0.0036(17) 0.0195(17) 0.0045(18)
C2E 0.055(3) 0.061(3) 0.034(2) 0.0042(17) 0.024(2) 0.002(2)
C3E 0.051(3) 0.073(3) 0.041(2) -0.002(2) 0.024(2) -0.012(2)
C4E 0.036(2) 0.098(3) 0.040(2) 0.001(2) 0.023(2) -0.013(2)
C5E 0.030(3) 0.078(4) 0.032(3) 0.000 0.018(2) 0.000
C6E 0.035(3) 0.061(4) 0.032(3) 0.000 0.019(2) 0.000
C7E 0.106(4) 0.073(3) 0.079(4) 0.001(3) 0.059(3) -0.004(3)
C1F 0.034(2) 0.062(3) 0.033(2) 0.0010(17) 0.0195(17) 0.0043(17)
C2F 0.060(3) 0.062(3) 0.045(2) 0.0133(19) 0.037(2) 0.018(2)
C3F 0.057(3) 0.093(4) 0.047(3) 0.026(2) 0.033(2) 0.039(3)
C4F 0.038(2) 0.114(4) 0.036(2) 0.012(2) 0.021(2) 0.018(2)
C5F 0.021(3) 0.090(5) 0.032(3) 0.000 0.014(2) 0.000
C6F 0.024(3) 0.065(4) 0.029(3) 0.000 0.014(2) 0.000
C7F 0.109(4) 0.052(3) 0.077(3) 0.014(2) 0.063(3) 0.020(3)

loop_
_atom_type_symbol
_atom_type_description
_atom_type_scat_dispersion_real
_atom_type_scat_dispersion_imag
_atom_type_scat_source
C C 0.0033 0.0016 'International Tables Vol C Tables 4.2.6.8 and 6.1.1.4'
H H 0.0000 0.0000 'International Tables Vol C Tables 4.2.6.8 and 6.1.1.4'
N N 0.0061 0.0033 'International Tables Vol C Tables 4.2.6.8 and 6.1.1.4'
O O 0.0106 0.0060 'International Tables Vol C Tables 4.2.6.8 and 6.1.1.4'
S S 0.1246 0.1234 'International Tables Vol C Tables 4.2.6.8 and 6.1.1.4'

loop_
_geom_angle_atom_site_label_1
_geom_angle_atom_site_label_2
_geom_angle_atom_site_label_3
_geom_angle
_geom_angle_site_symmetry_1
_geom_angle_site_symmetry_3
O5 S1 O4 112.71(15) . .
O5 S1 O6 113.98(16) . .
O4 S1 O6 110.42(16) . .
O5 S1 C10 106.89(16) . .
O4 S1 C10 106.14(16) . .
O6 S1 C10 106.10(15) . .
C2 C1 C6 118.5(3) . .
C2 C1 S2 121.1(3) . .
C6 C1 S2 120.3(3) . .
O1 S2 O2 112.10(13) . .
O1 S2 O3 112.80(13) . .
O2 S2 O3 111.91(13) . .
O1 S2 C1 106.83(15) . .
O2 S2 C1 107.04(14) . .
O3 S2 C1 105.64(14) . .
C1 C2 C3 120.8(3) . .
O8 S3 O7 112.16(13) . .
O8 S3 O9 113.13(13) . .
O7 S3 O9 111.34(13) . .
O8 S3 C15 107.27(14) . .
O7 S3 C15 106.27(13) . .
O9 S3 C15 106.16(13) . .
C2 C3 C4 121.8(3) . .
C3 C4 C5 116.6(3) . .
C3 C4 C7 122.2(3) . .
C5 C4 C7 121.2(3) . .
C6 C5 C4 121.9(3) . .
C5 C6 C1 120.3(3) . .
C12 C7 C8 116.6(3) . .
C12 C7 C4 120.9(3) . .
C8 C7 C4 122.4(3) . .
C9 C8 C7 121.9(3) . .
C10 C9 C8 119.8(3) . .
C9 C10 C11 119.9(3) . .
C9 C10 S1 121.2(3) . .
C11 C10 S1 118.8(3) . .
C12 C11 C10 119.0(3) . .
C11 C12 C7 122.6(3) . .
N2 C13 N3 120.4(3) . .
N2 C13 N1 120.0(3) . .
N3 C13 N1 119.6(3) . .
N5 C14 N4 121.2(3) . .
N5 C14 N6 119.7(4) . .
N4 C14 N6 119.1(4) . .
C16 C15 C20 118.6(3) . .
C16 C15 S3 121.7(3) . .
C20 C15 S3 119.7(3) . .
C15 C16 C17 121.2(3) . .
C16 C17 C18 121.9(3) . .
C17 C18 C19 116.0(3) . .
C17 C18 C18 122.23(19) . 2_575
C19 C18 C18 121.79(19) . 2_575
C20 C19 C18 121.5(3) . .
C19 C20 C15 120.8(3) . .
N8 C21 N9 120.6(3) . .
N8 C21 N7 120.1(3) . .
N9 C21 N7 119.3(3) . .
C2A C1A C9A 121.3(4) . .
C1A C2A C3A 118.6(4) . .
C1A C2A C11A 120.9(4) . .
C3A C2A C11A 120.5(4) . .
C4A C3A C2A 122.2(4) . .
C3A C4A C10A 119.8(4) . .
C6A C5A C10A 121.5(4) . .
C5A C6A C7A 120.4(4) . .
C8A C7A C6A 118.7(4) . .
C8A C7A C12A 121.6(4) . .
C6A C7A C12A 119.7(4) . .
C7A C8A C9A 122.4(4) . .
C1A C9A C8A 122.5(4) . .
C1A C9A C10A 119.0(3) . .
C8A C9A C10A 118.5(3) . .
C4A C10A C9A 119.1(3) . .
C4A C10A C5A 122.4(4) . .
C9A C10A C5A 118.5(3) . .
C2B C1B C9B 121.1(4) . .
C1B C2B C3B 118.3(4) . .
C1B C2B C11B 122.7(4) . .
C3B C2B C11B 118.9(4) . .
C4B C3B C2B 121.3(4) . .
C3B C4B C10B 121.4(4) . .
C6B C5B C10B 121.0(4) . .
C5B C6B C7B 121.3(4) . .
C8B C7B C6B 118.6(3) . .
C8B C7B C12B 122.3(4) . .
C6B C7B C12B 119.0(4) . .
C7B C8B C9B 121.6(4) . .
C1B C9B C10B 119.8(3) . .
C1B C9B C8B 122.0(3) . .
C10B C9B C8B 118.2(3) . .
C4B C10B C5B 122.8(4) . .
C4B C10B C9B 118.0(3) . .
C5B C10B C9B 119.2(3) . .
C2C C1C C9C 122.9(4) . .
C1C C2C C3C 117.4(4) . .
C1C C2C C11C 121.9(4) . .
C3C C2C C11C 120.7(4) . .
C4C C3C C2C 121.4(4) . .
C3C C4C C10C 121.3(4) . .
C6C C5C C10C 120.6(4) . .
C5C C6C C7C 121.7(4) . .
C8C C7C C6C 117.5(4) . .
C8C C7C C12C 122.5(3) . .
C6C C7C C12C 120.0(4) . .
C7C C8C C9C 123.3(3) . .
C1C C9C C8C 123.3(3) . .
C1C C9C C10C 118.8(3) . .
C8C C9C C10C 117.8(3) . .
C4C C10C C5C 122.9(4) . .
C4C C10C C9C 118.1(3) . .
C5C C10C C9C 119.0(3) . .
C2D C1D C6D 122.2(4) . .
C1D C2D C3D 118.8(3) . .
C1D C2D C7D 121.4(4) . .
C3D C2D C7D 119.7(4) . .
C4D C3D C2D 121.1(4) . .
C3D C4D C5D 121.0(4) . .
C4D C5D C4D 122.2(5) . 2_565
C4D C5D C6D 118.9(2) . .
C4D C5D C6D 118.9(2) 2_565 .
C1D C6D C1D 124.0(5) 2_565 .
C1D C6D C5D 118.0(3) 2_565 .
C1D C6D C5D 118.0(3) . .
C2E C1E C6E 122.3(4) . .
C1E C2E C3E 119.1(4) . .
C1E C2E C7E 122.2(4) . .
C3E C2E C7E 118.7(4) . .
C4E C3E C2E 120.7(4) . .
C3E C4E C5E 121.3(4) . .
C4E C5E C4E 123.3(5) . 2_575
C4E C5E C6E 118.3(2) . .
C4E C5E C6E 118.3(2) 2_575 .
C1E C6E C1E 123.5(5) 2_575 .
C1E C6E C5E 118.2(2) 2_575 .
C1E C6E C5E 118.2(2) . .
C2F C1F C6F 122.2(4) . .
C1F C2F C3F 117.6(4) . .
C1F C2F C7F 120.7(4) . .
C3F C2F C7F 121.7(4) . .
C4F C3F C2F 122.1(4) . .
C3F C4F C5F 121.6(4) . .
C4F C5F C4F 125.2(6) . 2_575
C4F C5F C6F 117.4(3) . .
C4F C5F C6F 117.4(3) 2_575 .
C1F C6F C1F 121.9(5) . 2_575
C1F C6F C5F 119.1(2) . .
C1F C6F C5F 119.1(2) 2_575 .

loop_
_geom_bond_atom_site_label_1
_geom_bond_atom_site_label_2
_geom_bond_distance
_geom_bond_site_symmetry_2
S1 O5 1.448(3) .
S1 O4 1.460(3) .
S1 O6 1.466(2) .
S1 C10 1.771(4) .
O1 S2 1.453(2) .
N1 C13 1.328(4) .
C1 C2 1.377(4) .
C1 C6 1.384(5) .
C1 S2 1.757(4) .
S2 O2 1.455(2) .
S2 O3 1.462(2) .
N2 C13 1.318(4) .
C2 C3 1.378(5) .
S3 O8 1.452(2) .
S3 O7 1.458(2) .
S3 O9 1.461(2) .
S3 C15 1.767(3) .
N3 C13 1.325(4) .
C3 C4 1.387(5) .
N4 C14 1.322(5) .
C4 C5 1.391(5) .
C4 C7 1.476(5) .
N5 C14 1.312(5) .
C5 C6 1.382(5) .
N6 C14 1.340(4) .
N7 C21 1.333(4) .
C7 C12 1.388(5) .
C7 C8 1.391(5) .
N8 C21 1.316(4) .
C8 C9 1.385(5) .
N9 C21 1.332(4) .
C9 C10 1.371(5) .
C10 C11 1.394(5) .
C11 C12 1.378(5) .
C15 C16 1.368(4) .
C15 C20 1.383(4) .
C16 C17 1.370(5) .
C17 C18 1.396(4) .
C18 C19 1.410(4) .
C18 C18 1.471(6) 2_575
C19 C20 1.369(5) .
C1A C2A 1.378(5) .
C1A C9A 1.408(5) .
C2A C3A 1.398(6) .
C2A C11A 1.510(6) .
C3A C4A 1.367(5) .
C4A C10A 1.410(5) .
C5A C6A 1.356(5) .
C5A C10A 1.421(5) .
C6A C7A 1.429(5) .
C7A C8A 1.361(5) .
C7A C12A 1.504(5) .
C8A C9A 1.416(5) .
C9A C10A 1.416(5) .
C1B C2B 1.374(5) .
C1B C9B 1.414(5) .
C2B C3B 1.421(6) .
C2B C11B 1.500(6) .
C3B C4B 1.356(5) .
C4B C10B 1.406(5) .
C5B C6B 1.362(6) .
C5B C10B 1.411(5) .
C6B C7B 1.413(5) .
C7B C8B 1.374(5) .
C7B C12B 1.495(5) .
C8B C9B 1.433(5) .
C9B C10B 1.415(5) .
C1C C2C 1.366(5) .
C1C C9C 1.403(5) .
C2C C3C 1.427(5) .
C2C C11C 1.502(6) .
C3C C4C 1.358(6) .
C4C C10C 1.407(5) .
C5C C6C 1.360(6) .
C5C C10C 1.415(5) .
C6C C7C 1.432(5) .
C7C C8C 1.355(5) .
C7C C12C 1.512(5) .
C8C C9C 1.421(5) .
C9C C10C 1.424(5) .
C1D C2D 1.365(6) .
C1D C6D 1.421(4) .
C2D C3D 1.419(6) .
C2D C7D 1.493(5) .
C3D C4D 1.357(5) .
C4D C5D 1.416(4) .
C5D C4D 1.416(4) 2_565
C5D C6D 1.426(7) .
C6D C1D 1.421(4) 2_565
C1E C2E 1.367(5) .
C1E C6E 1.416(4) .
C2E C3E 1.399(5) .
C2E C7E 1.505(6) .
C3E C4E 1.369(6) .
C4E C5E 1.416(4) .
C5E C4E 1.416(4) 2_575
C5E C6E 1.421(6) .
C6E C1E 1.416(4) 2_575
C1F C2F 1.361(5) .
C1F C6F 1.418(4) .
C2F C3F 1.424(6) .
C2F C7F 1.516(6) .
C3F C4F 1.340(6) .
C4F C5F 1.414(5) .
C5F C4F 1.414(5) 2_575
C5F C6F 1.429(7) .
C6F C1F 1.418(4) 2_575
